data_7013808
loop_
_publ_author_name
'Matsushima, Yuji'
'Onitsuka, Kiyotaka'
'Takahashi, Shigetoshi'

_publ_section_title
;
 Stereoselective ligand-exchange reaction of planar-chiral
 cyclopentadienyl-ruthenium complexes: thermodynamic control of
 configuration at a stereogenic metal center.
;
_journal_issue 4
_journal_name_full 'Dalton transactions (Cambridge, England : 2003)'
_journal_page_first 547
_journal_page_last 553
_journal_paper_doi 10.1039/b314859a
_journal_year 2004
_chemical_formula_moiety 'C43 H43 I O2 P2 Ru '
_chemical_formula_sum 'C43 H43 I O2 P2 Ru'
_chemical_formula_weight 881.73
_space_group_IT_number 14
_symmetry_cell_setting monoclinic
_symmetry_Int_Tables_number 14
_symmetry_space_group_name_Hall '-P 2ybc'
_symmetry_space_group_name_H-M 'P 1 21/c 1'
_audit_creation_date 'Fri Dec 13 02:33:10 2002'
_audit_creation_method 'from TEXRAY.INF file'
_cell_angle_alpha 90
_cell_angle_beta 95.165(6)
_cell_angle_gamma 90
_cell_formula_units_Z 4
_cell_length_a 13.888(1)
_cell_length_b 12.757(2)
_cell_length_c 21.158(1)
_cell_measurement_reflns_used 25
_cell_measurement_temperature 203.2
_cell_measurement_theta_max 17.5
_cell_measurement_theta_min 17.2
_cell_volume 3733.3(7)
_computing_cell_refinement 'Rigaku/AFC Diffractometer Control'
_computing_data_collection 'Rigaku/AFC Diffractometer Control'
_computing_data_reduction teXsan
_computing_publication_material teXsan
_computing_structure_refinement teXsan
_computing_structure_solution 'DIRDIF92 (PATTY)'
_diffrn_ambient_temperature 203.2
_diffrn_measurement_device_type 'Rigaku AFC7R'
_diffrn_measurement_method \w-2\q
_diffrn_orient_matrix_UB_11 0.04044
_diffrn_orient_matrix_UB_12 0.05701
_diffrn_orient_matrix_UB_13 0.02118
_diffrn_orient_matrix_UB_21 -0.03479
_diffrn_orient_matrix_UB_22 -0.00829
_diffrn_orient_matrix_UB_23 0.03908
_diffrn_orient_matrix_UB_31 0.04880
_diffrn_orient_matrix_UB_32 -0.05316
_diffrn_orient_matrix_UB_33 0.01663
_diffrn_radiation_detector 'scintillation counter'
_diffrn_radiation_monochromator graphite
_diffrn_radiation_source 'Rigaku rotating anode'
_diffrn_radiation_type 'Mo K\a'
_diffrn_radiation_wavelength 0.7107
_diffrn_reflns_av_R_equivalents 0.023
_diffrn_reflns_av_sigmaI/netI 0.063
_diffrn_reflns_limit_h_max 18
_diffrn_reflns_limit_h_min 0
_diffrn_reflns_limit_k_max 16
_diffrn_reflns_limit_k_min 0
_diffrn_reflns_limit_l_max 27
_diffrn_reflns_limit_l_min -27
_diffrn_reflns_number 8915
_diffrn_reflns_reduction_process 'Lp corrections applied'
_diffrn_reflns_theta_max 27.49
_diffrn_reflns_theta_min 2.51
_diffrn_standards_decay_% -0.92
_diffrn_standards_interval_count 150
_diffrn_standards_number 3
_exptl_absorpt_coefficient_mu 1.369
_exptl_absorpt_correction_T_max 0.998
_exptl_absorpt_correction_T_min 0.732
_exptl_absorpt_correction_type psi-scan
_exptl_absorpt_process_details '(North, Phillips & Mathews, 1968)'
_exptl_crystal_colour red
_exptl_crystal_density_diffrn 1.569
_exptl_crystal_density_method 'not measured'
_exptl_crystal_description prismatic
_exptl_crystal_F_000 1776.00
_exptl_crystal_size_max 0.250
_exptl_crystal_size_mid 0.250
_exptl_crystal_size_min 0.050
_refine_diff_density_max 0.38
_refine_diff_density_min -0.54
_refine_ls_extinction_method none
_refine_ls_goodness_of_fit_ref 1.102
_refine_ls_hydrogen_treatment noref
_refine_ls_matrix_type full
_refine_ls_number_constraints 0
_refine_ls_number_parameters 442
_refine_ls_number_reflns 6832
_refine_ls_number_restraints 0
_refine_ls_R_factor_gt 0.0282
_refine_ls_shift/su_max 0.0030
_refine_ls_shift/su_mean 0.0010
_refine_ls_structure_factor_coef F
_refine_ls_weighting_details 'w = 1/[\s^2^(Fo) + 0.00027|Fo|^2^]'
_refine_ls_weighting_scheme calc
_refine_ls_wR_factor_gt 0.0349
_refine_ls_wR_factor_ref 0.0349
_reflns_number_gt 6832
_reflns_number_total 8570
_reflns_threshold_expression >3.0sigma(I)
_cod_data_source_file b314859a.txt
_cod_data_source_block (C5H2MeBuCO2CH2CH2PPh2)Ru(PPh3)I_complex_2f-II
_cod_depositor_comments
;
The following automatic conversions were performed:
'_reflns_observed_expression' tag replaced with
'_reflns_threshold_expression' tag as specified in the replacement
file
'cod-tools/trunk/perl-scripts/inputs/replacement_tags.lst'.

'_atom_site_calc_flags'
tag replaced with '_atom_site_calc_flag' tag as specified in the
replacement file
'cod-tools/trunk/perl-scripts/inputs/replacement_tags.lst'.

'_atom_type_scat_imag'
tag replaced with '_atom_type_scat_dispersion_imag' tag as specified
in the replacement file
'cod-tools/trunk/perl-scripts/inputs/replacement_tags.lst'.

Automatic conversion script
Id: cif_correct_tags 3137 2015-03-23 15:08:43Z antanas 
;
_cod_original_sg_symbol_H-M 'P 21/c       '
_cod_original_formula_sum 'C43 H43 I O2 P2 Ru '
_cod_database_code 7013808

loop_
_symmetry_equiv_pos_as_xyz
x,y,z
-x,1/2+y,1/2-z
-x,-y,-z
x,1/2-y,1/2+z

loop_
_atom_site_label
_atom_site_type_symbol
_atom_site_fract_x
_atom_site_fract_y
_atom_site_fract_z
_atom_site_U_iso_or_equiv
_atom_site_adp_type
_atom_site_occupancy
_atom_site_calc_flag
_atom_site_refinement_flags
_atom_site_disorder_assembly
_atom_site_disorder_group
I(1) I 0.07642(1) 0.03241(2) 0.345375(9) 0.02743(5) Uani 1.00 d . . .
Ru(1) Ru 0.26748(2) -0.02173(2) 0.35750(1) 0.01963(5) Uani 1.00 d . . .
P(1) P 0.30214(5) 0.15673(6) 0.34112(4) 0.0219(2) Uani 1.00 d . . .
P(2) P 0.24608(5) -0.07838(6) 0.25151(3) 0.0211(2) Uani 1.00 d . . .
O(1) O 0.5480(2) 0.0004(2) 0.3852(1) 0.0432(7) Uani 1.00 d . . .
O(2) O 0.4656(2) 0.1107(2) 0.4442(1) 0.0331(6) Uani 1.00 d . . .
C(1) C 0.3968(2) -0.0509(3) 0.4206(1) 0.0265(7) Uani 1.00 d . . .
C(2) C 0.3760(2) -0.1462(3) 0.3869(1) 0.0300(8) Uani 1.00 d . . .
C(3) C 0.2848(2) -0.1816(2) 0.4049(1) 0.0284(8) Uani 1.00 d . . .
C(4) C 0.2522(2) -0.1129(2) 0.4515(1) 0.0265(7) Uani 1.00 d . . .
C(5) C 0.3195(2) -0.0298(2) 0.4601(1) 0.0255(7) Uani 1.00 d . . .
C(6) C 0.4440(3) -0.2098(3) 0.3514(2) 0.044(1) Uani 1.00 d . . .
C(7) C 0.1723(2) -0.1382(3) 0.4934(2) 0.0355(9) Uani 1.00 d . . .
C(8) C 0.2211(3) -0.2082(4) 0.5461(2) 0.056(1) Uani 1.00 d . . .
C(9) C 0.0892(3) -0.2001(3) 0.4588(2) 0.047(1) Uani 1.00 d . . .
C(10) C 0.1339(3) -0.0408(4) 0.5242(2) 0.047(1) Uani 1.00 d . . .
C(11) C 0.4789(2) 0.0177(3) 0.4145(2) 0.0317(8) Uani 1.00 d . . .
C(12) C 0.4878(2) 0.2014(3) 0.4072(2) 0.0365(9) Uani 1.00 d . . .
C(13) C 0.4319(2) 0.1980(3) 0.3420(2) 0.0288(8) Uani 1.00 d . . .
C(14) C 0.2636(2) 0.2511(2) 0.3998(1) 0.0262(7) Uani 1.00 d . . .
C(15) C 0.2183(2) 0.2191(3) 0.4522(2) 0.0319(8) Uani 1.00 d . . .
C(16) C 0.1944(3) 0.2919(3) 0.4971(2) 0.0388(9) Uani 1.00 d . . .
C(17) C 0.2147(3) 0.3962(3) 0.4899(2) 0.0421(10) Uani 1.00 d . . .
C(18) C 0.2580(3) 0.4297(3) 0.4377(2) 0.042(1) Uani 1.00 d . . .
C(19) C 0.2822(2) 0.3575(3) 0.3925(2) 0.0335(9) Uani 1.00 d . . .
C(20) C 0.2548(2) 0.2249(2) 0.2687(1) 0.0247(7) Uani 1.00 d . . .
C(21) C 0.3084(2) 0.2371(3) 0.2168(1) 0.0315(8) Uani 1.00 d . . .
C(22) C 0.2690(3) 0.2898(3) 0.1624(2) 0.0404(10) Uani 1.00 d . . .
C(23) C 0.1757(3) 0.3268(3) 0.1593(2) 0.0398(10) Uani 1.00 d . . .
C(24) C 0.1214(3) 0.3143(3) 0.2102(2) 0.0368(9) Uani 1.00 d . . .
C(25) C 0.1606(2) 0.2644(2) 0.2648(2) 0.0297(8) Uani 1.00 d . . .
C(26) C 0.1394(2) -0.0503(2) 0.1946(1) 0.0238(7) Uani 1.00 d . . .
C(27) C 0.1271(2) 0.0509(3) 0.1713(2) 0.0347(9) Uani 1.00 d . . .
C(28) C 0.0556(3) 0.0754(3) 0.1237(2) 0.0379(9) Uani 1.00 d . . .
C(29) C -0.0049(2) -0.0018(3) 0.0983(2) 0.0380(9) Uani 1.00 d . . .
C(30) C 0.0050(3) -0.1024(3) 0.1214(2) 0.0423(10) Uani 1.00 d . . .
C(31) C 0.0769(2) -0.1272(3) 0.1690(2) 0.0350(9) Uani 1.00 d . . .
C(32) C 0.2414(2) -0.2218(2) 0.2484(1) 0.0250(7) Uani 1.00 d . . .
C(33) C 0.3012(2) -0.2819(2) 0.2139(1) 0.0301(8) Uani 1.00 d . . .
C(34) C 0.2931(3) -0.3909(3) 0.2120(2) 0.0411(10) Uani 1.00 d . . .
C(35) C 0.2248(3) -0.4394(3) 0.2448(2) 0.047(1) Uani 1.00 d . . .
C(36) C 0.1626(3) -0.3811(3) 0.2784(2) 0.044(1) Uani 1.00 d . . .
C(37) C 0.1713(2) -0.2725(3) 0.2802(2) 0.0333(8) Uani 1.00 d . . .
C(38) C 0.3422(2) -0.0485(2) 0.1997(1) 0.0248(7) Uani 1.00 d . . .
C(39) C 0.4332(2) -0.0209(3) 0.2263(2) 0.0304(8) Uani 1.00 d . . .
C(40) C 0.5077(2) 0.0016(3) 0.1886(2) 0.0386(9) Uani 1.00 d . . .
C(41) C 0.4904(3) -0.0031(3) 0.1233(2) 0.042(1) Uani 1.00 d . . .
C(42) C 0.4010(3) -0.0313(3) 0.0960(2) 0.043(1) Uani 1.00 d . . .
C(43) C 0.3274(2) -0.0542(3) 0.1339(2) 0.0351(9) Uani 1.00 d . . .
H(1) H 0.2511 -0.2417 0.3882 0.0341 Uiso 1.00 calc . . .
H(2) H 0.3147 0.0292 0.4870 0.0306 Uiso 1.00 calc . . .
H(3) H 0.4627 -0.2708 0.3752 0.0531 Uiso 1.00 calc . . .
H(4) H 0.4128 -0.2298 0.3115 0.0531 Uiso 1.00 calc . . .
H(5) H 0.4997 -0.1693 0.3452 0.0531 Uiso 1.00 calc . . .
H(6) H 0.1751 -0.2274 0.5747 0.0672 Uiso 1.00 calc . . .
H(7) H 0.2456 -0.2696 0.5278 0.0672 Uiso 1.00 calc . . .
H(8) H 0.2727 -0.1709 0.5684 0.0672 Uiso 1.00 calc . . .
H(9) H 0.0440 -0.2190 0.4880 0.0567 Uiso 1.00 calc . . .
H(10) H 0.0580 -0.1581 0.4260 0.0567 Uiso 1.00 calc . . .
H(11) H 0.1140 -0.2617 0.4409 0.0567 Uiso 1.00 calc . . .
H(12) H 0.1860 -0.0041 0.5464 0.0560 Uiso 1.00 calc . . .
H(13) H 0.1031 0.0033 0.4923 0.0560 Uiso 1.00 calc . . .
H(14) H 0.0887 -0.0608 0.5530 0.0560 Uiso 1.00 calc . . .
H(15) H 0.4708 0.2631 0.4287 0.0438 Uiso 1.00 calc . . .
H(16) H 0.5552 0.2022 0.4023 0.0438 Uiso 1.00 calc . . .
H(17) H 0.4636 0.1501 0.3164 0.0345 Uiso 1.00 calc . . .
H(18) H 0.4334 0.2661 0.3240 0.0345 Uiso 1.00 calc . . .
H(19) H 0.2035 0.1471 0.4576 0.0383 Uiso 1.00 calc . . .
H(20) H 0.1636 0.2692 0.5330 0.0466 Uiso 1.00 calc . . .
H(21) H 0.1987 0.4453 0.5210 0.0505 Uiso 1.00 calc . . .
H(22) H 0.2714 0.5020 0.4325 0.0509 Uiso 1.00 calc . . .
H(23) H 0.3117 0.3810 0.3563 0.0402 Uiso 1.00 calc . . .
H(24) H 0.3721 0.2096 0.2183 0.0378 Uiso 1.00 calc . . .
H(25) H 0.3067 0.2999 0.1277 0.0485 Uiso 1.00 calc . . .
H(26) H 0.1486 0.3611 0.1220 0.0478 Uiso 1.00 calc . . .
H(27) H 0.0570 0.3400 0.2079 0.0442 Uiso 1.00 calc . . .
H(28) H 0.1230 0.2570 0.2999 0.0356 Uiso 1.00 calc . . .
H(29) H 0.1688 0.1048 0.1885 0.0416 Uiso 1.00 calc . . .
H(30) H 0.0485 0.1453 0.1086 0.0454 Uiso 1.00 calc . . .
H(31) H -0.0533 0.0141 0.0651 0.0456 Uiso 1.00 calc . . .
H(32) H -0.0378 -0.1556 0.1045 0.0508 Uiso 1.00 calc . . .
H(33) H 0.0834 -0.1972 0.1841 0.0420 Uiso 1.00 calc . . .
H(34) H 0.3485 -0.2484 0.1913 0.0361 Uiso 1.00 calc . . .
H(35) H 0.3344 -0.4312 0.1881 0.0493 Uiso 1.00 calc . . .
H(36) H 0.2201 -0.5137 0.2445 0.0565 Uiso 1.00 calc . . .
H(37) H 0.1143 -0.4149 0.3001 0.0523 Uiso 1.00 calc . . .
H(38) H 0.1290 -0.2325 0.3035 0.0399 Uiso 1.00 calc . . .
H(39) H 0.4451 -0.0172 0.2712 0.0365 Uiso 1.00 calc . . .
H(40) H 0.5699 0.0200 0.2076 0.0463 Uiso 1.00 calc . . .
H(41) H 0.5407 0.0133 0.0973 0.0503 Uiso 1.00 calc . . .
H(42) H 0.3895 -0.0351 0.0511 0.0517 Uiso 1.00 calc . . .
H(43) H 0.2657 -0.0742 0.1146 0.0421 Uiso 1.00 calc . . .

loop_
_atom_site_aniso_label
_atom_site_aniso_U_11
_atom_site_aniso_U_22
_atom_site_aniso_U_33
_atom_site_aniso_U_12
_atom_site_aniso_U_13
_atom_site_aniso_U_23
I(1) 0.01901(9) 0.0364(1) 0.0270(1) 0.00059(8) 0.00275(7) 0.00172(8)
Ru(1) 0.0178(1) 0.0244(1) 0.0165(1) 0.00121(9) 0.00056(8) -0.00019(9)
P(1) 0.0186(3) 0.0270(4) 0.0199(3) -0.0014(3) 0.0013(3) -0.0010(3)
P(2) 0.0199(3) 0.0247(4) 0.0185(3) -0.0002(3) 0.0011(3) -0.0019(3)
O(1) 0.025(1) 0.063(2) 0.042(1) 0.007(1) 0.007(1) 0.003(1)
O(2) 0.027(1) 0.044(1) 0.028(1) -0.0074(10) -0.0006(9) 0.000(1)
C(1) 0.021(1) 0.036(2) 0.021(1) 0.005(1) -0.004(1) 0.001(1)
C(2) 0.033(2) 0.035(2) 0.021(1) 0.012(1) -0.003(1) 0.002(1)
C(3) 0.034(2) 0.027(2) 0.023(1) 0.003(1) -0.004(1) 0.004(1)
C(4) 0.026(1) 0.034(2) 0.019(1) 0.001(1) -0.001(1) 0.006(1)
C(5) 0.024(1) 0.033(2) 0.019(1) 0.002(1) 0.000(1) 0.001(1)
C(6) 0.041(2) 0.053(2) 0.038(2) 0.026(2) -0.002(2) -0.004(2)
C(7) 0.033(2) 0.050(2) 0.024(2) -0.007(2) 0.002(1) 0.008(1)
C(8) 0.048(2) 0.083(3) 0.036(2) 0.001(2) 0.002(2) 0.031(2)
C(9) 0.039(2) 0.060(2) 0.042(2) -0.019(2) 0.001(2) 0.011(2)
C(10) 0.033(2) 0.073(3) 0.037(2) -0.007(2) 0.018(2) -0.003(2)
C(11) 0.022(1) 0.047(2) 0.025(2) 0.002(1) -0.004(1) 0.004(1)
C(12) 0.026(2) 0.045(2) 0.037(2) -0.012(1) -0.003(1) 0.002(2)
C(13) 0.021(1) 0.035(2) 0.031(2) -0.004(1) 0.004(1) 0.002(1)
C(14) 0.024(1) 0.030(2) 0.024(1) 0.000(1) 0.001(1) -0.005(1)
C(15) 0.029(2) 0.041(2) 0.025(2) 0.006(1) 0.001(1) 0.003(1)
C(16) 0.043(2) 0.050(2) 0.023(2) 0.009(2) 0.003(1) -0.003(1)
C(17) 0.040(2) 0.052(2) 0.034(2) 0.007(2) -0.003(1) -0.019(2)
C(18) 0.043(2) 0.033(2) 0.051(2) -0.004(2) 0.001(2) -0.016(2)
C(19) 0.034(2) 0.033(2) 0.034(2) -0.007(1) 0.007(1) -0.006(1)
C(20) 0.027(1) 0.024(1) 0.023(1) -0.003(1) 0.000(1) 0.000(1)
C(21) 0.029(2) 0.040(2) 0.026(2) -0.005(1) 0.005(1) 0.001(1)
C(22) 0.048(2) 0.047(2) 0.027(2) -0.009(2) 0.006(1) 0.005(2)
C(23) 0.055(2) 0.033(2) 0.030(2) -0.003(2) -0.007(2) 0.005(1)
C(24) 0.039(2) 0.030(2) 0.040(2) 0.002(1) -0.007(1) 0.002(1)
C(25) 0.028(2) 0.029(2) 0.032(2) 0.000(1) 0.002(1) 0.002(1)
C(26) 0.021(1) 0.032(2) 0.018(1) 0.003(1) 0.001(1) -0.004(1)
C(27) 0.034(2) 0.029(2) 0.038(2) -0.003(1) -0.008(1) -0.002(1)
C(28) 0.038(2) 0.037(2) 0.037(2) 0.002(1) -0.008(1) 0.007(1)
C(29) 0.029(2) 0.053(2) 0.030(2) -0.001(2) -0.006(1) 0.003(2)
C(30) 0.038(2) 0.047(2) 0.040(2) -0.011(2) -0.012(2) -0.001(2)
C(31) 0.035(2) 0.036(2) 0.033(2) -0.006(1) -0.005(1) 0.002(1)
C(32) 0.027(1) 0.025(1) 0.023(1) 0.000(1) -0.003(1) -0.003(1)
C(33) 0.037(2) 0.029(2) 0.025(2) 0.004(1) 0.001(1) -0.003(1)
C(34) 0.057(2) 0.029(2) 0.037(2) 0.007(2) 0.001(2) -0.008(1)
C(35) 0.068(3) 0.028(2) 0.043(2) -0.005(2) -0.005(2) -0.003(2)
C(36) 0.054(2) 0.037(2) 0.040(2) -0.016(2) 0.002(2) 0.005(2)
C(37) 0.034(2) 0.038(2) 0.028(2) -0.005(1) 0.003(1) -0.001(1)
C(38) 0.025(1) 0.026(1) 0.024(1) 0.001(1) 0.003(1) -0.001(1)
C(39) 0.027(1) 0.035(2) 0.029(2) -0.001(1) 0.001(1) -0.006(1)
C(40) 0.025(2) 0.042(2) 0.049(2) -0.005(1) 0.010(1) -0.008(2)
C(41) 0.038(2) 0.045(2) 0.046(2) 0.001(2) 0.022(2) 0.007(2)
C(42) 0.042(2) 0.060(2) 0.029(2) 0.006(2) 0.010(1) 0.010(2)
C(43) 0.031(2) 0.051(2) 0.023(2) 0.001(2) 0.002(1) 0.000(1)

loop_
_atom_type_symbol
_atom_type_description
_atom_type_scat_dispersion_real
_atom_type_scat_dispersion_imag
_atom_type_scat_source
C C 0.003 0.002
;International Tables for Crystallography
(1992, Vol. C, Tables 4.2.6.8 and 6.1.1.1)
;
H H 0.000 0.000
;International Tables for Crystallography
(1992, Vol. C, Table 6.1.1.2)
;
I I -0.474 1.812
;International Tables for Crystallography
(1992, Vol. C, Tables 4.2.6.8 and 6.1.1.1)
;
O O 0.011 0.006
;International Tables for Crystallography
(1992, Vol. C, Tables 4.2.6.8 and 6.1.1.1)
;
P P 0.102 0.094
;International Tables for Crystallography
(1992, Vol. C, Tables 4.2.6.8 and 6.1.1.1)
;
Ru Ru -1.259 0.836
;International Tables for Crystallography
(1992, Vol. C, Tables 4.2.6.8 and 6.1.1.1)
;

loop_
_geom_angle_atom_site_label_1
_geom_angle_atom_site_label_2
_geom_angle_atom_site_label_3
_geom_angle
_geom_angle_site_symmetry_1
_geom_angle_site_symmetry_2
_geom_angle_site_symmetry_3
_geom_angle_publ_flag
I(1) Ru(1) P(1) 87.22(2) 1_555 1_555 1_555 yes
I(1) Ru(1) P(2) 87.12(2) 1_555 1_555 1_555 yes
I(1) Ru(1) C(1) 147.55(8) 1_555 1_555 1_555 yes
I(1) Ru(1) C(2) 146.04(9) 1_555 1_555 1_555 yes
I(1) Ru(1) C(3) 109.35(8) 1_555 1_555 1_555 yes
I(1) Ru(1) C(4) 92.53(7) 1_555 1_555 1_555 yes
I(1) Ru(1) C(5) 109.28(8) 1_555 1_555 1_555 yes
P(1) Ru(1) P(2) 99.59(3) 1_555 1_555 1_555 yes
P(1) Ru(1) C(1) 95.00(9) 1_555 1_555 1_555 yes
P(1) Ru(1) C(2) 125.75(9) 1_555 1_555 1_555 yes
P(1) Ru(1) C(3) 156.16(8) 1_555 1_555 1_555 yes
P(1) Ru(1) C(4) 130.00(8) 1_555 1_555 1_555 yes
P(1) Ru(1) C(5) 97.77(8) 1_555 1_555 1_555 yes
P(2) Ru(1) C(1) 124.10(8) 1_555 1_555 1_555 yes
P(2) Ru(1) C(2) 94.09(8) 1_555 1_555 1_555 yes
P(2) Ru(1) C(3) 98.28(8) 1_555 1_555 1_555 yes
P(2) Ru(1) C(4) 130.36(8) 1_555 1_555 1_555 yes
P(2) Ru(1) C(5) 156.63(8) 1_555 1_555 1_555 yes
C(1) Ru(1) C(2) 37.7(1) 1_555 1_555 1_555 yes
C(1) Ru(1) C(3) 61.8(1) 1_555 1_555 1_555 yes
C(1) Ru(1) C(4) 61.6(1) 1_555 1_555 1_555 yes
C(1) Ru(1) C(5) 38.3(1) 1_555 1_555 1_555 yes
C(2) Ru(1) C(3) 36.9(1) 1_555 1_555 1_555 yes
C(2) Ru(1) C(4) 61.3(1) 1_555 1_555 1_555 yes
C(2) Ru(1) C(5) 62.9(1) 1_555 1_555 1_555 yes
C(3) Ru(1) C(4) 36.0(1) 1_555 1_555 1_555 yes
C(3) Ru(1) C(5) 61.1(1) 1_555 1_555 1_555 yes
C(4) Ru(1) C(5) 36.1(1) 1_555 1_555 1_555 yes
Ru(1) P(1) C(13) 118.5(1) 1_555 1_555 1_555 yes
Ru(1) P(1) C(14) 117.1(1) 1_555 1_555 1_555 yes
Ru(1) P(1) C(20) 121.23(10) 1_555 1_555 1_555 yes
C(13) P(1) C(14) 98.5(1) 1_555 1_555 1_555 yes
C(13) P(1) C(20) 98.5(1) 1_555 1_555 1_555 yes
C(14) P(1) C(20) 98.6(1) 1_555 1_555 1_555 yes
Ru(1) P(2) C(26) 125.77(9) 1_555 1_555 1_555 yes
Ru(1) P(2) C(32) 110.05(10) 1_555 1_555 1_555 yes
Ru(1) P(2) C(38) 117.89(10) 1_555 1_555 1_555 yes
C(26) P(2) C(32) 98.4(1) 1_555 1_555 1_555 yes
C(26) P(2) C(38) 98.8(1) 1_555 1_555 1_555 yes
C(32) P(2) C(38) 102.1(1) 1_555 1_555 1_555 yes
C(11) O(2) C(12) 113.6(2) 1_555 1_555 1_555 yes
Ru(1) C(1) C(2) 73.7(2) 1_555 1_555 1_555 yes
Ru(1) C(1) C(5) 73.0(2) 1_555 1_555 1_555 yes
Ru(1) C(1) C(11) 117.1(2) 1_555 1_555 1_555 yes
C(2) C(1) C(5) 108.7(3) 1_555 1_555 1_555 yes
C(2) C(1) C(11) 126.5(3) 1_555 1_555 1_555 yes
C(5) C(1) C(11) 124.7(3) 1_555 1_555 1_555 yes
Ru(1) C(2) C(1) 68.6(2) 1_555 1_555 1_555 yes
Ru(1) C(2) C(3) 73.0(2) 1_555 1_555 1_555 yes
Ru(1) C(2) C(6) 133.2(2) 1_555 1_555 1_555 yes
C(1) C(2) C(3) 106.4(3) 1_555 1_555 1_555 yes
C(1) C(2) C(6) 127.1(3) 1_555 1_555 1_555 yes
C(3) C(2) C(6) 125.2(3) 1_555 1_555 1_555 yes
Ru(1) C(3) C(2) 70.2(2) 1_555 1_555 1_555 yes
Ru(1) C(3) C(4) 74.1(2) 1_555 1_555 1_555 yes
Ru(1) C(3) H(1) 122.1 1_555 1_555 1_555 no
C(2) C(3) C(4) 109.6(3) 1_555 1_555 1_555 yes
C(2) C(3) H(1) 125.2 1_555 1_555 1_555 no
C(4) C(3) H(1) 125.2 1_555 1_555 1_555 no
Ru(1) C(4) C(3) 69.9(2) 1_555 1_555 1_555 yes
Ru(1) C(4) C(5) 68.0(2) 1_555 1_555 1_555 yes
Ru(1) C(4) C(7) 137.2(2) 1_555 1_555 1_555 yes
C(3) C(4) C(5) 107.6(3) 1_555 1_555 1_555 yes
C(3) C(4) C(7) 124.7(3) 1_555 1_555 1_555 yes
C(5) C(4) C(7) 126.4(3) 1_555 1_555 1_555 yes
Ru(1) C(5) C(1) 68.7(2) 1_555 1_555 1_555 yes
Ru(1) C(5) C(4) 75.9(2) 1_555 1_555 1_555 yes
Ru(1) C(5) H(2) 120.9 1_555 1_555 1_555 no
C(1) C(5) C(4) 107.6(3) 1_555 1_555 1_555 yes
C(1) C(5) H(2) 126.2 1_555 1_555 1_555 no
C(4) C(5) H(2) 126.2 1_555 1_555 1_555 no
C(2) C(6) H(3) 109.5 1_555 1_555 1_555 no
C(2) C(6) H(4) 109.5 1_555 1_555 1_555 no
C(2) C(6) H(5) 109.5 1_555 1_555 1_555 no
H(3) C(6) H(4) 109.5 1_555 1_555 1_555 no
H(3) C(6) H(5) 109.5 1_555 1_555 1_555 no
H(4) C(6) H(5) 109.5 1_555 1_555 1_555 no
C(4) C(7) C(8) 104.5(3) 1_555 1_555 1_555 yes
C(4) C(7) C(9) 113.0(3) 1_555 1_555 1_555 yes
C(4) C(7) C(10) 112.3(3) 1_555 1_555 1_555 yes
C(8) C(7) C(9) 108.2(3) 1_555 1_555 1_555 yes
C(8) C(7) C(10) 108.2(3) 1_555 1_555 1_555 yes
C(9) C(7) C(10) 110.4(3) 1_555 1_555 1_555 yes
C(7) C(8) H(6) 109.5 1_555 1_555 1_555 no
C(7) C(8) H(7) 109.5 1_555 1_555 1_555 no
C(7) C(8) H(8) 109.5 1_555 1_555 1_555 no
H(6) C(8) H(7) 109.5 1_555 1_555 1_555 no
H(6) C(8) H(8) 109.5 1_555 1_555 1_555 no
H(7) C(8) H(8) 109.5 1_555 1_555 1_555 no
C(7) C(9) H(9) 109.5 1_555 1_555 1_555 no
C(7) C(9) H(10) 109.5 1_555 1_555 1_555 no
C(7) C(9) H(11) 109.5 1_555 1_555 1_555 no
H(9) C(9) H(10) 109.5 1_555 1_555 1_555 no
H(9) C(9) H(11) 109.5 1_555 1_555 1_555 no
H(10) C(9) H(11) 109.5 1_555 1_555 1_555 no
C(7) C(10) H(12) 109.5 1_555 1_555 1_555 no
C(7) C(10) H(13) 109.5 1_555 1_555 1_555 no
C(7) C(10) H(14) 109.5 1_555 1_555 1_555 no
H(12) C(10) H(13) 109.5 1_555 1_555 1_555 no
H(12) C(10) H(14) 109.5 1_555 1_555 1_555 no
H(13) C(10) H(14) 109.5 1_555 1_555 1_555 no
O(1) C(11) O(2) 122.9(3) 1_555 1_555 1_555 yes
O(1) C(11) C(1) 127.0(3) 1_555 1_555 1_555 yes
O(2) C(11) C(1) 110.1(3) 1_555 1_555 1_555 yes
O(2) C(12) C(13) 110.6(3) 1_555 1_555 1_555 yes
O(2) C(12) H(15) 109.2 1_555 1_555 1_555 no
O(2) C(12) H(16) 109.2 1_555 1_555 1_555 no
C(13) C(12) H(15) 109.2 1_555 1_555 1_555 no
C(13) C(12) H(16) 109.2 1_555 1_555 1_555 no
H(15) C(12) H(16) 109.5 1_555 1_555 1_555 no
P(1) C(13) C(12) 115.4(2) 1_555 1_555 1_555 yes
P(1) C(13) H(17) 108.0 1_555 1_555 1_555 no
P(1) C(13) H(18) 108.0 1_555 1_555 1_555 no
C(12) C(13) H(17) 108.0 1_555 1_555 1_555 no
C(12) C(13) H(18) 108.0 1_555 1_555 1_555 no
H(17) C(13) H(18) 109.5 1_555 1_555 1_555 no
P(1) C(14) C(15) 121.9(2) 1_555 1_555 1_555 yes
P(1) C(14) C(19) 119.6(2) 1_555 1_555 1_555 yes
C(15) C(14) C(19) 118.6(3) 1_555 1_555 1_555 yes
C(14) C(15) C(16) 120.3(3) 1_555 1_555 1_555 yes
C(14) C(15) H(19) 119.9 1_555 1_555 1_555 no
C(16) C(15) H(19) 119.9 1_555 1_555 1_555 no
C(15) C(16) C(17) 120.6(3) 1_555 1_555 1_555 yes
C(15) C(16) H(20) 119.7 1_555 1_555 1_555 no
C(17) C(16) H(20) 119.7 1_555 1_555 1_555 no
C(16) C(17) C(18) 120.1(3) 1_555 1_555 1_555 yes
C(16) C(17) H(21) 120.0 1_555 1_555 1_555 no
C(18) C(17) H(21) 120.0 1_555 1_555 1_555 no
C(17) C(18) C(19) 119.9(3) 1_555 1_555 1_555 yes
C(17) C(18) H(22) 120.1 1_555 1_555 1_555 no
C(19) C(18) H(22) 120.1 1_555 1_555 1_555 no
C(14) C(19) C(18) 120.7(3) 1_555 1_555 1_555 yes
C(14) C(19) H(23) 119.7 1_555 1_555 1_555 no
C(18) C(19) H(23) 119.7 1_555 1_555 1_555 no
P(1) C(20) C(21) 122.4(2) 1_555 1_555 1_555 yes
P(1) C(20) C(25) 119.0(2) 1_555 1_555 1_555 yes
C(21) C(20) C(25) 118.6(3) 1_555 1_555 1_555 yes
C(20) C(21) C(22) 120.3(3) 1_555 1_555 1_555 yes
C(20) C(21) H(24) 119.8 1_555 1_555 1_555 no
C(22) C(21) H(24) 119.8 1_555 1_555 1_555 no
C(21) C(22) C(23) 120.0(3) 1_555 1_555 1_555 yes
C(21) C(22) H(25) 120.0 1_555 1_555 1_555 no
C(23) C(22) H(25) 120.0 1_555 1_555 1_555 no
C(22) C(23) C(24) 120.2(3) 1_555 1_555 1_555 yes
C(22) C(23) H(26) 119.9 1_555 1_555 1_555 no
C(24) C(23) H(26) 119.9 1_555 1_555 1_555 no
C(23) C(24) C(25) 120.2(3) 1_555 1_555 1_555 yes
C(23) C(24) H(27) 119.9 1_555 1_555 1_555 no
C(25) C(24) H(27) 119.9 1_555 1_555 1_555 no
C(20) C(25) C(24) 120.7(3) 1_555 1_555 1_555 yes
C(20) C(25) H(28) 119.7 1_555 1_555 1_555 no
C(24) C(25) H(28) 119.7 1_555 1_555 1_555 no
P(2) C(26) C(27) 118.4(2) 1_555 1_555 1_555 yes
P(2) C(26) C(31) 123.4(2) 1_555 1_555 1_555 yes
C(27) C(26) C(31) 117.9(3) 1_555 1_555 1_555 yes
C(26) C(27) C(28) 121.7(3) 1_555 1_555 1_555 yes
C(26) C(27) H(29) 119.2 1_555 1_555 1_555 no
C(28) C(27) H(29) 119.2 1_555 1_555 1_555 no
C(27) C(28) C(29) 119.8(3) 1_555 1_555 1_555 yes
C(27) C(28) H(30) 120.1 1_555 1_555 1_555 no
C(29) C(28) H(30) 120.1 1_555 1_555 1_555 no
C(28) C(29) C(30) 119.5(3) 1_555 1_555 1_555 yes
C(28) C(29) H(31) 120.2 1_555 1_555 1_555 no
C(30) C(29) H(31) 120.2 1_555 1_555 1_555 no
C(29) C(30) C(31) 120.8(3) 1_555 1_555 1_555 yes
C(29) C(30) H(32) 119.6 1_555 1_555 1_555 no
C(31) C(30) H(32) 119.6 1_555 1_555 1_555 no
C(26) C(31) C(30) 120.4(3) 1_555 1_555 1_555 yes
C(26) C(31) H(33) 119.8 1_555 1_555 1_555 no
C(30) C(31) H(33) 119.8 1_555 1_555 1_555 no
P(2) C(32) C(33) 123.5(2) 1_555 1_555 1_555 yes
P(2) C(32) C(37) 118.1(2) 1_555 1_555 1_555 yes
C(33) C(32) C(37) 118.4(3) 1_555 1_555 1_555 yes
C(32) C(33) C(34) 121.2(3) 1_555 1_555 1_555 yes
C(32) C(33) H(34) 119.4 1_555 1_555 1_555 no
C(34) C(33) H(34) 119.4 1_555 1_555 1_555 no
C(33) C(34) C(35) 119.5(3) 1_555 1_555 1_555 yes
C(33) C(34) H(35) 120.3 1_555 1_555 1_555 no
C(35) C(34) H(35) 120.3 1_555 1_555 1_555 no
C(34) C(35) C(36) 120.6(3) 1_555 1_555 1_555 yes
C(34) C(35) H(36) 119.7 1_555 1_555 1_555 no
C(36) C(35) H(36) 119.7 1_555 1_555 1_555 no
C(35) C(36) C(37) 119.5(3) 1_555 1_555 1_555 yes
C(35) C(36) H(37) 120.2 1_555 1_555 1_555 no
C(37) C(36) H(37) 120.2 1_555 1_555 1_555 no
C(32) C(37) C(36) 120.8(3) 1_555 1_555 1_555 yes
C(32) C(37) H(38) 119.6 1_555 1_555 1_555 no
C(36) C(37) H(38) 119.6 1_555 1_555 1_555 no
P(2) C(38) C(39) 119.7(2) 1_555 1_555 1_555 yes
P(2) C(38) C(43) 122.3(2) 1_555 1_555 1_555 yes
C(39) C(38) C(43) 118.0(3) 1_555 1_555 1_555 yes
C(38) C(39) C(40) 121.2(3) 1_555 1_555 1_555 yes
C(38) C(39) H(39) 119.4 1_555 1_555 1_555 no
C(40) C(39) H(39) 119.4 1_555 1_555 1_555 no
C(39) C(40) C(41) 119.6(3) 1_555 1_555 1_555 yes
C(39) C(40) H(40) 120.2 1_555 1_555 1_555 no
C(41) C(40) H(40) 120.2 1_555 1_555 1_555 no
C(40) C(41) C(42) 120.2(3) 1_555 1_555 1_555 yes
C(40) C(41) H(41) 119.9 1_555 1_555 1_555 no
C(42) C(41) H(41) 119.9 1_555 1_555 1_555 no
C(41) C(42) C(43) 119.9(3) 1_555 1_555 1_555 yes
C(41) C(42) H(42) 120.0 1_555 1_555 1_555 no
C(43) C(42) H(42) 120.0 1_555 1_555 1_555 no
C(38) C(43) C(42) 121.2(3) 1_555 1_555 1_555 yes
C(38) C(43) H(43) 119.4 1_555 1_555 1_555 no
C(42) C(43) H(43) 119.4 1_555 1_555 1_555 no

loop_
_geom_bond_atom_site_label_1
_geom_bond_atom_site_label_2
_geom_bond_distance
_geom_bond_site_symmetry_1
_geom_bond_site_symmetry_2
_geom_bond_publ_flag
I(1) Ru(1) 2.7315(4) 1_555 1_555 yes
Ru(1) P(1) 2.3590(8) 1_555 1_555 yes
Ru(1) P(2) 2.3493(7) 1_555 1_555 yes
Ru(1) C(1) 2.171(3) 1_555 1_555 yes
Ru(1) C(2) 2.238(3) 1_555 1_555 yes
Ru(1) C(3) 2.275(3) 1_555 1_555 yes
Ru(1) C(4) 2.330(3) 1_555 1_555 yes
Ru(1) C(5) 2.227(3) 1_555 1_555 yes
P(1) C(13) 1.875(3) 1_555 1_555 yes
P(1) C(14) 1.843(3) 1_555 1_555 yes
P(1) C(20) 1.832(3) 1_555 1_555 yes
P(2) C(26) 1.858(3) 1_555 1_555 yes
P(2) C(32) 1.831(3) 1_555 1_555 yes
P(2) C(38) 1.841(3) 1_555 1_555 yes
O(1) C(11) 1.208(4) 1_555 1_555 yes
O(2) C(11) 1.363(4) 1_555 1_555 yes
O(2) C(12) 1.446(4) 1_555 1_555 yes
C(1) C(2) 1.425(4) 1_555 1_555 yes
C(1) C(5) 1.444(4) 1_555 1_555 yes
C(1) C(11) 1.453(4) 1_555 1_555 yes
C(2) C(3) 1.427(4) 1_555 1_555 yes
C(2) C(6) 1.498(4) 1_555 1_555 yes
C(3) C(4) 1.423(4) 1_555 1_555 yes
C(3) H(1) 0.950 1_555 1_555 no
C(4) C(5) 1.414(4) 1_555 1_555 yes
C(4) C(7) 1.516(4) 1_555 1_555 yes
C(5) H(2) 0.950 1_555 1_555 no
C(6) H(3) 0.950 1_555 1_555 no
C(6) H(4) 0.950 1_555 1_555 no
C(6) H(5) 0.950 1_555 1_555 no
C(7) C(8) 1.537(5) 1_555 1_555 yes
C(7) C(9) 1.530(5) 1_555 1_555 yes
C(7) C(10) 1.522(5) 1_555 1_555 yes
C(8) H(6) 0.950 1_555 1_555 no
C(8) H(7) 0.950 1_555 1_555 no
C(8) H(8) 0.950 1_555 1_555 no
C(9) H(9) 0.950 1_555 1_555 no
C(9) H(10) 0.950 1_555 1_555 no
C(9) H(11) 0.950 1_555 1_555 no
C(10) H(12) 0.950 1_555 1_555 no
C(10) H(13) 0.950 1_555 1_555 no
C(10) H(14) 0.950 1_555 1_555 no
C(12) C(13) 1.522(4) 1_555 1_555 yes
C(12) H(15) 0.950 1_555 1_555 no
C(12) H(16) 0.950 1_555 1_555 no
C(13) H(17) 0.950 1_555 1_555 no
C(13) H(18) 0.950 1_555 1_555 no
C(14) C(15) 1.385(4) 1_555 1_555 yes
C(14) C(19) 1.393(4) 1_555 1_555 yes
C(15) C(16) 1.388(4) 1_555 1_555 yes
C(15) H(19) 0.950 1_555 1_555 no
C(16) C(17) 1.372(5) 1_555 1_555 yes
C(16) H(20) 0.950 1_555 1_555 no
C(17) C(18) 1.372(5) 1_555 1_555 yes
C(17) H(21) 0.950 1_555 1_555 no
C(18) C(19) 1.390(5) 1_555 1_555 yes
C(18) H(22) 0.950 1_555 1_555 no
C(19) H(23) 0.950 1_555 1_555 no
C(20) C(21) 1.389(4) 1_555 1_555 yes
C(20) C(25) 1.397(4) 1_555 1_555 yes
C(21) C(22) 1.401(4) 1_555 1_555 yes
C(21) H(24) 0.950 1_555 1_555 no
C(22) C(23) 1.375(5) 1_555 1_555 yes
C(22) H(25) 0.950 1_555 1_555 no
C(23) C(24) 1.378(5) 1_555 1_555 yes
C(23) H(26) 0.950 1_555 1_555 no
C(24) C(25) 1.386(4) 1_555 1_555 yes
C(24) H(27) 0.950 1_555 1_555 no
C(25) H(28) 0.950 1_555 1_555 no
C(26) C(27) 1.386(4) 1_555 1_555 yes
C(26) C(31) 1.388(4) 1_555 1_555 yes
C(27) C(28) 1.386(4) 1_555 1_555 yes
C(27) H(29) 0.950 1_555 1_555 no
C(28) C(29) 1.372(5) 1_555 1_555 yes
C(28) H(30) 0.950 1_555 1_555 no
C(29) C(30) 1.375(5) 1_555 1_555 yes
C(29) H(31) 0.950 1_555 1_555 no
C(30) C(31) 1.390(4) 1_555 1_555 yes
C(30) H(32) 0.950 1_555 1_555 no
C(31) H(33) 0.950 1_555 1_555 no
C(32) C(33) 1.384(4) 1_555 1_555 yes
C(32) C(37) 1.393(4) 1_555 1_555 yes
C(33) C(34) 1.395(4) 1_555 1_555 yes
C(33) H(34) 0.950 1_555 1_555 no
C(34) C(35) 1.373(6) 1_555 1_555 yes
C(34) H(35) 0.950 1_555 1_555 no
C(35) C(36) 1.384(6) 1_555 1_555 yes
C(35) H(36) 0.950 1_555 1_555 no
C(36) C(37) 1.390(5) 1_555 1_555 yes
C(36) H(37) 0.950 1_555 1_555 no
C(37) H(38) 0.950 1_555 1_555 no
C(38) C(39) 1.382(4) 1_555 1_555 yes
C(38) C(43) 1.391(4) 1_555 1_555 yes
C(39) C(40) 1.393(4) 1_555 1_555 yes
C(39) H(39) 0.950 1_555 1_555 no
C(40) C(41) 1.382(5) 1_555 1_555 yes
C(40) H(40) 0.950 1_555 1_555 no
C(41) C(42) 1.370(5) 1_555 1_555 yes
C(41) H(41) 0.950 1_555 1_555 no
C(42) C(43) 1.388(5) 1_555 1_555 yes
C(42) H(42) 0.950 1_555 1_555 no
C(43) H(43) 0.950 1_555 1_555 no

loop_
_geom_torsion_atom_site_label_1
_geom_torsion_atom_site_label_2
_geom_torsion_atom_site_label_3
_geom_torsion_atom_site_label_4
_geom_torsion
_geom_torsion_site_symmetry_1
_geom_torsion_site_symmetry_2
_geom_torsion_site_symmetry_3
_geom_torsion_site_symmetry_4
_geom_torsion_publ_flag
I(1) Ru(1) P(1) C(13) 179.8(1) 1_555 1_555 1_555 1_555 yes
I(1) Ru(1) P(1) C(14) 61.9(1) 1_555 1_555 1_555 1_555 yes
I(1) Ru(1) P(1) C(20) -58.5(1) 1_555 1_555 1_555 1_555 yes
I(1) Ru(1) P(2) C(26) 12.5(1) 1_555 1_555 1_555 1_555 yes
I(1) Ru(1) P(2) C(32) -104.6(1) 1_555 1_555 1_555 1_555 yes
I(1) Ru(1) P(2) C(38) 138.9(1) 1_555 1_555 1_555 1_555 yes
I(1) Ru(1) C(1) C(2) 119.5(2) 1_555 1_555 1_555 1_555 yes
I(1) Ru(1) C(1) C(5) 3.5(3) 1_555 1_555 1_555 1_555 yes
I(1) Ru(1) C(1) C(11) -117.3(2) 1_555 1_555 1_555 1_555 yes
I(1) Ru(1) C(2) C(1) -123.3(2) 1_555 1_555 1_555 1_555 yes
I(1) Ru(1) C(2) C(3) -7.4(3) 1_555 1_555 1_555 1_555 yes
I(1) Ru(1) C(2) C(6) 115.2(3) 1_555 1_555 1_555 1_555 yes
I(1) Ru(1) C(3) C(2) 175.6(2) 1_555 1_555 1_555 1_555 yes
I(1) Ru(1) C(3) C(4) -66.2(2) 1_555 1_555 1_555 1_555 yes
I(1) Ru(1) C(4) C(3) 120.3(2) 1_555 1_555 1_555 1_555 yes
I(1) Ru(1) C(4) C(5) -120.1(2) 1_555 1_555 1_555 1_555 yes
I(1) Ru(1) C(4) C(7) 0.4(3) 1_555 1_555 1_555 1_555 yes
I(1) Ru(1) C(5) C(1) -178.0(2) 1_555 1_555 1_555 1_555 yes
I(1) Ru(1) C(5) C(4) 66.4(2) 1_555 1_555 1_555 1_555 yes
Ru(1) P(1) C(13) C(12) -74.2(3) 1_555 1_555 1_555 1_555 yes
Ru(1) P(1) C(14) C(15) 1.5(3) 1_555 1_555 1_555 1_555 yes
Ru(1) P(1) C(14) C(19) -180.0(2) 1_555 1_555 1_555 1_555 yes
Ru(1) P(1) C(20) C(21) -96.1(3) 1_555 1_555 1_555 1_555 yes
Ru(1) P(1) C(20) C(25) 82.6(3) 1_555 1_555 1_555 1_555 yes
Ru(1) P(2) C(26) C(27) 71.7(3) 1_555 1_555 1_555 1_555 yes
Ru(1) P(2) C(26) C(31) -115.3(3) 1_555 1_555 1_555 1_555 yes
Ru(1) P(2) C(32) C(33) -125.4(2) 1_555 1_555 1_555 1_555 yes
Ru(1) P(2) C(32) C(37) 57.4(3) 1_555 1_555 1_555 1_555 yes
Ru(1) P(2) C(38) C(39) 17.6(3) 1_555 1_555 1_555 1_555 yes
Ru(1) P(2) C(38) C(43) -163.5(2) 1_555 1_555 1_555 1_555 yes
Ru(1) C(1) C(2) C(3) -63.7(2) 1_555 1_555 1_555 1_555 yes
Ru(1) C(1) C(2) C(6) 128.7(3) 1_555 1_555 1_555 1_555 yes
Ru(1) C(1) C(5) C(4) 66.6(2) 1_555 1_555 1_555 1_555 yes
Ru(1) C(1) C(11) O(1) -97.5(4) 1_555 1_555 1_555 1_555 yes
Ru(1) C(1) C(11) O(2) 78.9(3) 1_555 1_555 1_555 1_555 yes
Ru(1) C(2) C(1) C(5) 65.1(2) 1_555 1_555 1_555 1_555 yes
Ru(1) C(2) C(1) C(11) -111.9(3) 1_555 1_555 1_555 1_555 yes
Ru(1) C(2) C(3) C(4) -64.1(2) 1_555 1_555 1_555 1_555 yes
Ru(1) C(3) C(2) C(1) 60.8(2) 1_555 1_555 1_555 1_555 yes
Ru(1) C(3) C(2) C(6) -131.3(3) 1_555 1_555 1_555 1_555 yes
Ru(1) C(3) C(4) C(5) -57.7(2) 1_555 1_555 1_555 1_555 yes
Ru(1) C(3) C(4) C(7) 134.1(3) 1_555 1_555 1_555 1_555 yes
Ru(1) C(4) C(3) C(2) 61.6(2) 1_555 1_555 1_555 1_555 yes
Ru(1) C(4) C(5) C(1) -61.8(2) 1_555 1_555 1_555 1_555 yes
Ru(1) C(4) C(7) C(8) 177.2(3) 1_555 1_555 1_555 1_555 yes
Ru(1) C(4) C(7) C(9) 59.9(5) 1_555 1_555 1_555 1_555 yes
Ru(1) C(4) C(7) C(10) -65.7(4) 1_555 1_555 1_555 1_555 yes
Ru(1) C(5) C(1) C(2) -65.6(2) 1_555 1_555 1_555 1_555 yes
Ru(1) C(5) C(1) C(11) 111.5(3) 1_555 1_555 1_555 1_555 yes
Ru(1) C(5) C(4) C(3) 58.9(2) 1_555 1_555 1_555 1_555 yes
Ru(1) C(5) C(4) C(7) -133.2(3) 1_555 1_555 1_555 1_555 yes
P(1) Ru(1) P(2) C(26) -74.2(1) 1_555 1_555 1_555 1_555 yes
P(1) Ru(1) P(2) C(32) 168.8(1) 1_555 1_555 1_555 1_555 yes
P(1) Ru(1) P(2) C(38) 52.2(1) 1_555 1_555 1_555 1_555 yes
P(1) Ru(1) C(1) C(2) -147.8(2) 1_555 1_555 1_555 1_555 yes
P(1) Ru(1) C(1) C(5) 96.2(2) 1_555 1_555 1_555 1_555 yes
P(1) Ru(1) C(1) C(11) -24.6(2) 1_555 1_555 1_555 1_555 yes
P(1) Ru(1) C(2) C(1) 40.9(2) 1_555 1_555 1_555 1_555 yes
P(1) Ru(1) C(2) C(3) 156.7(1) 1_555 1_555 1_555 1_555 yes
P(1) Ru(1) C(2) C(6) -80.6(4) 1_555 1_555 1_555 1_555 yes
P(1) Ru(1) C(3) C(2) -52.5(3) 1_555 1_555 1_555 1_555 yes
P(1) Ru(1) C(3) C(4) 65.8(3) 1_555 1_555 1_555 1_555 yes
P(1) Ru(1) C(4) C(3) -151.3(1) 1_555 1_555 1_555 1_555 yes
P(1) Ru(1) C(4) C(5) -31.6(2) 1_555 1_555 1_555 1_555 yes
P(1) Ru(1) C(4) C(7) 88.9(3) 1_555 1_555 1_555 1_555 yes
P(1) Ru(1) C(5) C(1) -88.2(2) 1_555 1_555 1_555 1_555 yes
P(1) Ru(1) C(5) C(4) 156.1(2) 1_555 1_555 1_555 1_555 yes
P(1) C(13) C(12) O(2) 42.6(4) 1_555 1_555 1_555 1_555 yes
P(1) C(14) C(15) C(16) 177.0(2) 1_555 1_555 1_555 1_555 yes
P(1) C(14) C(19) C(18) -177.0(3) 1_555 1_555 1_555 1_555 yes
P(1) C(20) C(21) C(22) 179.9(3) 1_555 1_555 1_555 1_555 yes
P(1) C(20) C(25) C(24) -178.5(3) 1_555 1_555 1_555 1_555 yes
P(2) Ru(1) P(1) C(13) -93.6(1) 1_555 1_555 1_555 1_555 yes
P(2) Ru(1) P(1) C(14) 148.6(1) 1_555 1_555 1_555 1_555 yes
P(2) Ru(1) P(1) C(20) 28.1(1) 1_555 1_555 1_555 1_555 yes
P(2) Ru(1) C(1) C(2) -42.7(2) 1_555 1_555 1_555 1_555 yes
P(2) Ru(1) C(1) C(5) -158.6(1) 1_555 1_555 1_555 1_555 yes
P(2) Ru(1) C(1) C(11) 80.5(2) 1_555 1_555 1_555 1_555 yes
P(2) Ru(1) C(2) C(1) 145.8(2) 1_555 1_555 1_555 1_555 yes
P(2) Ru(1) C(2) C(3) -98.4(2) 1_555 1_555 1_555 1_555 yes
P(2) Ru(1) C(2) C(6) 24.3(3) 1_555 1_555 1_555 1_555 yes
P(2) Ru(1) C(3) C(2) 85.8(2) 1_555 1_555 1_555 1_555 yes
P(2) Ru(1) C(3) C(4) -156.0(2) 1_555 1_555 1_555 1_555 yes
P(2) Ru(1) C(4) C(3) 31.9(2) 1_555 1_555 1_555 1_555 yes
P(2) Ru(1) C(4) C(5) 151.6(1) 1_555 1_555 1_555 1_555 yes
P(2) Ru(1) C(4) C(7) -88.0(3) 1_555 1_555 1_555 1_555 yes
P(2) Ru(1) C(5) C(1) 49.5(3) 1_555 1_555 1_555 1_555 yes
P(2) Ru(1) C(5) C(4) -66.1(3) 1_555 1_555 1_555 1_555 yes
P(2) C(26) C(27) C(28) 172.9(3) 1_555 1_555 1_555 1_555 yes
P(2) C(26) C(31) C(30) -172.8(3) 1_555 1_555 1_555 1_555 yes
P(2) C(32) C(33) C(34) -178.5(3) 1_555 1_555 1_555 1_555 yes
P(2) C(32) C(37) C(36) 178.5(3) 1_555 1_555 1_555 1_555 yes
P(2) C(38) C(39) C(40) 179.6(3) 1_555 1_555 1_555 1_555 yes
P(2) C(38) C(43) C(42) -180.0(3) 1_555 1_555 1_555 1_555 yes
O(1) C(11) O(2) C(12) 42.4(4) 1_555 1_555 1_555 1_555 yes
O(1) C(11) C(1) C(2) -8.3(5) 1_555 1_555 1_555 1_555 yes
O(1) C(11) C(1) C(5) 175.1(3) 1_555 1_555 1_555 1_555 yes
O(2) C(11) C(1) C(2) 168.1(3) 1_555 1_555 1_555 1_555 yes
O(2) C(11) C(1) C(5) -8.5(4) 1_555 1_555 1_555 1_555 yes
C(1) Ru(1) P(1) C(13) 32.2(1) 1_555 1_555 1_555 1_555 yes
C(1) Ru(1) P(1) C(14) -85.6(1) 1_555 1_555 1_555 1_555 yes
C(1) Ru(1) P(1) C(20) 153.9(1) 1_555 1_555 1_555 1_555 yes
C(1) Ru(1) P(2) C(26) -177.0(2) 1_555 1_555 1_555 1_555 yes
C(1) Ru(1) P(2) C(32) 66.0(1) 1_555 1_555 1_555 1_555 yes
C(1) Ru(1) P(2) C(38) -50.5(2) 1_555 1_555 1_555 1_555 yes
C(1) Ru(1) C(2) C(3) 115.9(3) 1_555 1_555 1_555 1_555 yes
C(1) Ru(1) C(2) C(6) -121.5(4) 1_555 1_555 1_555 1_555 yes
C(1) Ru(1) C(3) C(2) -38.6(2) 1_555 1_555 1_555 1_555 yes
C(1) Ru(1) C(3) C(4) 79.6(2) 1_555 1_555 1_555 1_555 yes
C(1) Ru(1) C(4) C(3) -80.2(2) 1_555 1_555 1_555 1_555 yes
C(1) Ru(1) C(4) C(5) 39.5(2) 1_555 1_555 1_555 1_555 yes
C(1) Ru(1) C(4) C(7) 159.9(4) 1_555 1_555 1_555 1_555 yes
C(1) Ru(1) C(5) C(4) -115.6(3) 1_555 1_555 1_555 1_555 yes
C(1) C(2) Ru(1) C(3) -115.9(3) 1_555 1_555 1_555 1_555 yes
C(1) C(2) Ru(1) C(4) -79.7(2) 1_555 1_555 1_555 1_555 yes
C(1) C(2) Ru(1) C(5) -38.7(2) 1_555 1_555 1_555 1_555 yes
C(1) C(2) C(3) C(4) -3.2(3) 1_555 1_555 1_555 1_555 yes
C(1) C(5) Ru(1) C(2) 38.1(2) 1_555 1_555 1_555 1_555 yes
C(1) C(5) Ru(1) C(3) 80.0(2) 1_555 1_555 1_555 1_555 yes
C(1) C(5) Ru(1) C(4) 115.6(3) 1_555 1_555 1_555 1_555 yes
C(1) C(5) C(4) C(3) -3.0(3) 1_555 1_555 1_555 1_555 yes
C(1) C(5) C(4) C(7) 164.9(3) 1_555 1_555 1_555 1_555 yes
C(1) C(11) O(2) C(12) -134.2(3) 1_555 1_555 1_555 1_555 yes
C(2) Ru(1) P(1) C(13) 8.6(2) 1_555 1_555 1_555 1_555 yes
C(2) Ru(1) P(1) C(14) -109.3(1) 1_555 1_555 1_555 1_555 yes
C(2) Ru(1) P(1) C(20) 130.3(1) 1_555 1_555 1_555 1_555 yes
C(2) Ru(1) P(2) C(26) 158.5(2) 1_555 1_555 1_555 1_555 yes
C(2) Ru(1) P(2) C(32) 41.4(1) 1_555 1_555 1_555 1_555 yes
C(2) Ru(1) P(2) C(38) -75.1(1) 1_555 1_555 1_555 1_555 yes
C(2) Ru(1) C(1) C(5) -116.0(3) 1_555 1_555 1_555 1_555 yes
C(2) Ru(1) C(1) C(11) 123.2(3) 1_555 1_555 1_555 1_555 yes
C(2) Ru(1) C(3) C(4) 118.2(3) 1_555 1_555 1_555 1_555 yes
C(2) Ru(1) C(4) C(3) -37.1(2) 1_555 1_555 1_555 1_555 yes
C(2) Ru(1) C(4) C(5) 82.6(2) 1_555 1_555 1_555 1_555 yes
C(2) Ru(1) C(4) C(7) -156.9(4) 1_555 1_555 1_555 1_555 yes
C(2) Ru(1) C(5) C(4) -77.5(2) 1_555 1_555 1_555 1_555 yes
C(2) C(1) Ru(1) C(3) 37.8(2) 1_555 1_555 1_555 1_555 yes
C(2) C(1) Ru(1) C(4) 78.9(2) 1_555 1_555 1_555 1_555 yes
C(2) C(1) Ru(1) C(5) 116.0(3) 1_555 1_555 1_555 1_555 yes
C(2) C(1) C(5) C(4) 1.0(3) 1_555 1_555 1_555 1_555 yes
C(2) C(3) Ru(1) C(4) -118.2(3) 1_555 1_555 1_555 1_555 yes
C(2) C(3) Ru(1) C(5) -82.5(2) 1_555 1_555 1_555 1_555 yes
C(2) C(3) C(4) C(5) 3.9(3) 1_555 1_555 1_555 1_555 yes
C(2) C(3) C(4) C(7) -164.3(3) 1_555 1_555 1_555 1_555 yes
C(3) Ru(1) P(1) C(13) 44.4(2) 1_555 1_555 1_555 1_555 yes
C(3) Ru(1) P(1) C(14) -73.4(2) 1_555 1_555 1_555 1_555 yes
C(3) Ru(1) P(1) C(20) 166.2(2) 1_555 1_555 1_555 1_555 yes
C(3) Ru(1) P(2) C(26) 121.6(1) 1_555 1_555 1_555 1_555 yes
C(3) Ru(1) P(2) C(32) 4.6(1) 1_555 1_555 1_555 1_555 yes
C(3) Ru(1) P(2) C(38) -111.9(1) 1_555 1_555 1_555 1_555 yes
C(3) Ru(1) C(1) C(5) -78.2(2) 1_555 1_555 1_555 1_555 yes
C(3) Ru(1) C(1) C(11) 161.0(3) 1_555 1_555 1_555 1_555 yes
C(3) Ru(1) C(2) C(6) 122.7(4) 1_555 1_555 1_555 1_555 yes
C(3) Ru(1) C(4) C(5) 119.7(3) 1_555 1_555 1_555 1_555 yes
C(3) Ru(1) C(4) C(7) -119.9(4) 1_555 1_555 1_555 1_555 yes
C(3) Ru(1) C(5) C(4) -35.6(2) 1_555 1_555 1_555 1_555 yes
C(3) C(2) Ru(1) C(4) 36.2(2) 1_555 1_555 1_555 1_555 yes
C(3) C(2) Ru(1) C(5) 77.1(2) 1_555 1_555 1_555 1_555 yes
C(3) C(2) C(1) C(5) 1.4(3) 1_555 1_555 1_555 1_555 yes
C(3) C(2) C(1) C(11) -175.7(3) 1_555 1_555 1_555 1_555 yes
C(3) C(4) Ru(1) C(5) -119.7(3) 1_555 1_555 1_555 1_555 yes
C(3) C(4) C(7) C(8) 79.6(4) 1_555 1_555 1_555 1_555 yes
C(3) C(4) C(7) C(9) -37.8(4) 1_555 1_555 1_555 1_555 yes
C(3) C(4) C(7) C(10) -163.4(3) 1_555 1_555 1_555 1_555 yes
C(4) Ru(1) P(1) C(13) 88.8(1) 1_555 1_555 1_555 1_555 yes
C(4) Ru(1) P(1) C(14) -29.0(1) 1_555 1_555 1_555 1_555 yes
C(4) Ru(1) P(1) C(20) -149.5(1) 1_555 1_555 1_555 1_555 yes
C(4) Ru(1) P(2) C(26) 103.4(2) 1_555 1_555 1_555 1_555 yes
C(4) Ru(1) P(2) C(32) -13.7(1) 1_555 1_555 1_555 1_555 yes
C(4) Ru(1) P(2) C(38) -130.2(1) 1_555 1_555 1_555 1_555 yes
C(4) Ru(1) C(1) C(5) -37.1(2) 1_555 1_555 1_555 1_555 yes
C(4) Ru(1) C(1) C(11) -158.0(3) 1_555 1_555 1_555 1_555 yes
C(4) Ru(1) C(2) C(6) 158.8(4) 1_555 1_555 1_555 1_555 yes
C(4) C(3) Ru(1) C(5) 35.7(2) 1_555 1_555 1_555 1_555 yes
C(4) C(3) C(2) C(6) 164.6(3) 1_555 1_555 1_555 1_555 yes
C(4) C(5) C(1) C(11) 178.1(3) 1_555 1_555 1_555 1_555 yes
C(5) Ru(1) P(1) C(13) 70.7(1) 1_555 1_555 1_555 1_555 yes
C(5) Ru(1) P(1) C(14) -47.1(1) 1_555 1_555 1_555 1_555 yes
C(5) Ru(1) P(1) C(20) -167.6(1) 1_555 1_555 1_555 1_555 yes
C(5) Ru(1) P(2) C(26) 148.3(2) 1_555 1_555 1_555 1_555 yes
C(5) Ru(1) P(2) C(32) 31.3(2) 1_555 1_555 1_555 1_555 yes
C(5) Ru(1) P(2) C(38) -85.2(2) 1_555 1_555 1_555 1_555 yes
C(5) Ru(1) C(1) C(11) -120.8(3) 1_555 1_555 1_555 1_555 yes
C(5) Ru(1) C(2) C(6) -160.2(4) 1_555 1_555 1_555 1_555 yes
C(5) Ru(1) C(4) C(7) 120.4(4) 1_555 1_555 1_555 1_555 yes
C(5) C(1) C(2) C(6) -166.2(3) 1_555 1_555 1_555 1_555 yes
C(5) C(4) C(7) C(8) -86.4(4) 1_555 1_555 1_555 1_555 yes
C(5) C(4) C(7) C(9) 156.3(3) 1_555 1_555 1_555 1_555 yes
C(5) C(4) C(7) C(10) 30.7(4) 1_555 1_555 1_555 1_555 yes
C(6) C(2) C(1) C(11) 16.8(5) 1_555 1_555 1_555 1_555 yes
C(11) O(2) C(12) C(13) 54.0(3) 1_555 1_555 1_555 1_555 yes
C(12) C(13) P(1) C(14) 53.1(3) 1_555 1_555 1_555 1_555 yes
C(12) C(13) P(1) C(20) 153.1(3) 1_555 1_555 1_555 1_555 yes
C(13) P(1) C(14) C(15) -126.8(3) 1_555 1_555 1_555 1_555 yes
C(13) P(1) C(14) C(19) 51.8(3) 1_555 1_555 1_555 1_555 yes
C(13) P(1) C(20) C(21) 34.8(3) 1_555 1_555 1_555 1_555 yes
C(13) P(1) C(20) C(25) -146.5(3) 1_555 1_555 1_555 1_555 yes
C(14) P(1) C(20) C(21) 134.8(3) 1_555 1_555 1_555 1_555 yes
C(14) P(1) C(20) C(25) -46.5(3) 1_555 1_555 1_555 1_555 yes
C(14) C(15) C(16) C(17) 0.4(5) 1_555 1_555 1_555 1_555 yes
C(14) C(19) C(18) C(17) -0.5(5) 1_555 1_555 1_555 1_555 yes
C(15) C(14) P(1) C(20) 133.3(3) 1_555 1_555 1_555 1_555 yes
C(15) C(14) C(19) C(18) 1.6(5) 1_555 1_555 1_555 1_555 yes
C(15) C(16) C(17) C(18) 0.8(5) 1_555 1_555 1_555 1_555 yes
C(16) C(15) C(14) C(19) -1.6(5) 1_555 1_555 1_555 1_555 yes
C(16) C(17) C(18) C(19) -0.7(6) 1_555 1_555 1_555 1_555 yes
C(19) C(14) P(1) C(20) -48.2(3) 1_555 1_555 1_555 1_555 yes
C(20) C(21) C(22) C(23) -2.1(5) 1_555 1_555 1_555 1_555 yes
C(20) C(25) C(24) C(23) -0.9(5) 1_555 1_555 1_555 1_555 yes
C(21) C(20) C(25) C(24) 0.3(5) 1_555 1_555 1_555 1_555 yes
C(21) C(22) C(23) C(24) 1.4(6) 1_555 1_555 1_555 1_555 yes
C(22) C(21) C(20) C(25) 1.2(5) 1_555 1_555 1_555 1_555 yes
C(22) C(23) C(24) C(25) 0.0(5) 1_555 1_555 1_555 1_555 yes
C(26) P(2) C(32) C(33) 101.6(3) 1_555 1_555 1_555 1_555 yes
C(26) P(2) C(32) C(37) -75.7(3) 1_555 1_555 1_555 1_555 yes
C(26) P(2) C(38) C(39) 156.3(3) 1_555 1_555 1_555 1_555 yes
C(26) P(2) C(38) C(43) -24.8(3) 1_555 1_555 1_555 1_555 yes
C(26) C(27) C(28) C(29) -0.2(6) 1_555 1_555 1_555 1_555 yes
C(26) C(31) C(30) C(29) 0.7(6) 1_555 1_555 1_555 1_555 yes
C(27) C(26) P(2) C(32) -166.1(3) 1_555 1_555 1_555 1_555 yes
C(27) C(26) P(2) C(38) -62.3(3) 1_555 1_555 1_555 1_555 yes
C(27) C(26) C(31) C(30) 0.3(5) 1_555 1_555 1_555 1_555 yes
C(27) C(28) C(29) C(30) 1.2(6) 1_555 1_555 1_555 1_555 yes
C(28) C(27) C(26) C(31) -0.6(5) 1_555 1_555 1_555 1_555 yes
C(28) C(29) C(30) C(31) -1.5(6) 1_555 1_555 1_555 1_555 yes
C(31) C(26) P(2) C(32) 7.0(3) 1_555 1_555 1_555 1_555 yes
C(31) C(26) P(2) C(38) 110.7(3) 1_555 1_555 1_555 1_555 yes
C(32) P(2) C(38) C(39) -103.1(3) 1_555 1_555 1_555 1_555 yes
C(32) P(2) C(38) C(43) 75.8(3) 1_555 1_555 1_555 1_555 yes
C(32) C(33) C(34) C(35) -0.1(5) 1_555 1_555 1_555 1_555 yes
C(32) C(37) C(36) C(35) 0.4(6) 1_555 1_555 1_555 1_555 yes
C(33) C(32) P(2) C(38) 0.7(3) 1_555 1_555 1_555 1_555 yes
C(33) C(32) C(37) C(36) 1.1(5) 1_555 1_555 1_555 1_555 yes
C(33) C(34) C(35) C(36) 1.6(6) 1_555 1_555 1_555 1_555 yes
C(34) C(33) C(32) C(37) -1.2(5) 1_555 1_555 1_555 1_555 yes
C(34) C(35) C(36) C(37) -1.8(6) 1_555 1_555 1_555 1_555 yes
C(37) C(32) P(2) C(38) -176.6(2) 1_555 1_555 1_555 1_555 yes
C(38) C(39) C(40) C(41) 0.4(5) 1_555 1_555 1_555 1_555 yes
C(38) C(43) C(42) C(41) 0.5(6) 1_555 1_555 1_555 1_555 yes
C(39) C(38) C(43) C(42) -1.1(5) 1_555 1_555 1_555 1_555 yes
C(39) C(40) C(41) C(42) -1.0(6) 1_555 1_555 1_555 1_555 yes
C(40) C(39) C(38) C(43) 0.7(5) 1_555 1_555 1_555 1_555 yes
C(40) C(41) C(42) C(43) 0.6(6) 1_555 1_555 1_555 1_555 yes
